data_7131924
loop_
_publ_author_name
'Thu\'ery, Pierre'
'Kusumoto, Sotaro'
'ATOINI, Youssef'
'Koide, Yoshihiro'
'Chainok, Kittipong'
'Hayami, Shinya'
'Kim, Yang'
'Harrowfield, Jack'

_publ_section_title
;
 Nanotubule inclusion in the channels formed by a six-fold
 interpenetrated, triperiodic framework
;
_journal_name_full 'Chemical Communications'
_journal_paper_doi 10.1039/D3CC02636A
_journal_year 2023
_chemical_formula_sum 'C64 H64 N6 O44 U5'
_chemical_formula_weight 2811.36
_space_group_crystal_system tetragonal
_space_group_IT_number 86
_space_group_name_Hall '-P 4bc'
_space_group_name_H-M_alt 'P 42/n :2'
_atom_sites_solution_hydrogens mixed
_audit_update_record
;
2023-05-31 deposited with the CCDC.	2023-07-10 downloaded from the CCDC.
;
_cell_angle_alpha 90
_cell_angle_beta 90
_cell_angle_gamma 90
_cell_formula_units_Z 4
_cell_length_a 27.1130(9)
_cell_length_b 27.1130(9)
_cell_length_c 10.1061(3)
_cell_measurement_reflns_used 9727
_cell_measurement_temperature 100(2)
_cell_measurement_theta_max 33.1323
_cell_measurement_theta_min 2.2781
_cell_volume 7429.1(4)
_computing_cell_refinement 'SAINT V8.40B (Bruker AXS LLC, 2019)'
_computing_data_collection 'Bruker Instrument Service vV6.2.16'
_computing_data_reduction 'SAINT V8.40B (Bruker AXS LLC, 2019)'
_computing_molecular_graphics 'shelXle (C.B. Huebschle, rev 1328)'
_computing_structure_refinement 'SHELXL-2019/1 (Sheldrick, 2019)'
_computing_structure_solution 'XT, VERSION 2018/2'
_diffrn_ambient_temperature 100(2)
_diffrn_detector_area_resol_mean 7.41
_diffrn_detector_type 'Bruker PHOTON III area detector'
_diffrn_measured_fraction_theta_full 0.998
_diffrn_measured_fraction_theta_max 0.998
_diffrn_measurement_device 'Kappa diffractometer'
_diffrn_measurement_device_type 'Bruker D8 Quest'
_diffrn_measurement_method '\f and \w scans'
_diffrn_radiation_monochromator 'multilayer mirror optics'
_diffrn_radiation_type MoK\a
_diffrn_radiation_wavelength 0.71073
_diffrn_reflns_av_R_equivalents 0.0606
_diffrn_reflns_av_unetI/netI 0.0209
_diffrn_reflns_limit_h_max 33
_diffrn_reflns_limit_h_min -33
_diffrn_reflns_limit_k_max 33
_diffrn_reflns_limit_k_min -33
_diffrn_reflns_limit_l_max 12
_diffrn_reflns_limit_l_min -12
_diffrn_reflns_number 107845
_diffrn_reflns_theta_full 25.68
_diffrn_reflns_theta_max 25.68
_diffrn_reflns_theta_min 2.12
_diffrn_source 'microfocus sealed X-ray tube'
_diffrn_source_current 1.4
_diffrn_source_type 'Incoatec I\ms 70 W'
_diffrn_source_voltage 50
_exptl_absorpt_coefficient_mu 10.974
_exptl_absorpt_correction_T_max 0.75
_exptl_absorpt_correction_T_min 0.67
_exptl_absorpt_correction_type multi-scan
_exptl_absorpt_process_details
;
Krause, L., Herbst-Irmer, R., Sheldrick, G. M., Stalke, D. (2015).
"Comparison of silver and molybdenum microfocus X-ray sources for
single-crystal structure determination"
J. Appl. Cryst. 48, 3-10.
doi:10.1107/S1600576714022985
;
_exptl_crystal_colour 'translucent light yellow'
_exptl_crystal_density_diffrn 2.514
_exptl_crystal_density_method 'not measured'
_exptl_crystal_description irregular
_exptl_crystal_F_000 5208
_exptl_crystal_size_max 0.104
_exptl_crystal_size_mid 0.094
_exptl_crystal_size_min 0.079
_refine_diff_density_max 1.087
_refine_diff_density_min -1.460
_refine_ls_extinction_method none
_refine_ls_goodness_of_fit_ref 1.139
_refine_ls_hydrogen_treatment mixed
_refine_ls_matrix_type full
_refine_ls_number_parameters 544
_refine_ls_number_reflns 7056
_refine_ls_number_restraints 9
_refine_ls_restrained_S_all 1.139
_refine_ls_R_factor_all 0.0296
_refine_ls_R_factor_gt 0.0258
_refine_ls_shift/su_max 0.001
_refine_ls_shift/su_mean 0.000
_refine_ls_structure_factor_coef Fsqd
_refine_ls_weighting_details 'w=1/[\s^2^(Fo^2^)+(0.0199P)^2^+37.5508P] where P=(Fo^2^+2Fc^2^)/3'
_refine_ls_weighting_scheme calc
_refine_ls_wR_factor_gt 0.0573
_refine_ls_wR_factor_ref 0.0589
_reflns_number_gt 6412
_reflns_number_total 7056
_reflns_threshold_expression 'I > 2\s(I)'
_cod_data_source_file d3cc02636a2.cif
_cod_data_source_block 1
_cod_depositor_comments
;
The following automatic conversions were performed:

data item '_exptl_absorpt_correction_type' value 'Multi-Scan' was
changed to 'multi-scan' in accordance with the
/home/data/users/saulius/crontab/automatic-downloads/rss-feeds/RSC/lib/dictionaries/cif_core.dic
dictionary named 'cif_core.dic' version 2.4.2 last updated on
2011-04-26.

Automatic conversion script
Id: cif_fix_values 8170 2020-07-09 18:12:32Z antanas 
;
_cod_original_cell_volume 7429.1(5)
_cod_original_sg_symbol_H-M 'P 42/n'
_cod_database_code 7131924

loop_
_space_group_symop_operation_xyz
'x, y, z'
'-x+1/2, -y+1/2, z'
'-y, x+1/2, z+1/2'
'y+1/2, -x, z+1/2'
'-x, -y, -z'
'x-1/2, y-1/2, -z'
'y, -x-1/2, -z-1/2'
'-y-1/2, x, -z-1/2'

loop_
_atom_site_type_symbol
_atom_site_label
_atom_site_fract_x
_atom_site_fract_y
_atom_site_fract_z
_atom_site_U_iso_or_equiv
_atom_site_adp_type
_atom_site_calc_flag
_atom_site_refinement_flags_adp
_atom_site_refinement_flags_occupancy
_atom_site_refinement_flags_posn
_atom_site_occupancy
_atom_site_disorder_assembly
_atom_site_disorder_group
U U1 0.000000 0.500000 1.000000 0.01572(7) Uani d . P S 1 . .
U U2 0.14079(2) 0.29801(2) 0.50415(2) 0.01244(5) Uani d . . . 1 . .
U U3 0.24274(2) 0.63301(2) 0.77058(2) 0.01509(5) Uani d . . . 1 . .
O O1 -0.02797(13) 0.55215(13) 0.9250(4) 0.0214(8) Uani d . . . 1 . .
O O2 0.20654(13) 0.30378(14) 0.5054(3) 0.0209(8) Uani d . . . 1 . .
O O3 0.07596(13) 0.29063(13) 0.5045(3) 0.0179(7) Uani d . . . 1 . .
O O4 0.21374(13) 0.69216(13) 0.7780(4) 0.0221(8) Uani d . . . 1 . .
O O5 0.27325(14) 0.57516(14) 0.7640(4) 0.0243(8) Uani d . . . 1 . .
O O6 0.07729(13) 0.52655(13) 0.9307(4) 0.0201(8) Uani d . . . 1 . .
O O7 0.13329(13) 0.49183(13) 1.0654(4) 0.0211(8) Uani d . . . 1 . .
O O8 0.43346(16) 0.53931(16) -0.3480(4) 0.0339(10) Uani d . . . 1 . .
O O9 0.47550(17) 0.47972(17) -0.2571(4) 0.0394(11) Uani d . . . 1 . .
O O10 0.13491(13) 0.29809(12) 0.7467(3) 0.0162(7) Uani d . . . 1 . .
O O11 0.13294(13) 0.37017(12) 0.6484(3) 0.0169(7) Uani d . . . 1 . .
O O12 0.12992(13) 0.37208(12) 1.3643(3) 0.0169(7) Uani d . . . 1 . .
O O13 0.14227(13) 0.30169(12) 1.2630(3) 0.0180(7) Uani d . . . 1 . .
O O14 0.21753(14) 0.35334(17) 1.1071(4) 0.0315(10) Uani d . . . 1 . .
O O15 0.21624(13) 0.34695(14) 0.8915(3) 0.0189(8) Uani d . . . 1 . .
O O16 0.24567(14) 0.62437(15) 1.0115(3) 0.0248(8) Uani d . . . 1 . .
O O17 0.17850(13) 0.59880(14) 0.9133(3) 0.0219(8) Uani d . . . 1 . .
O O18 0.17742(13) 0.60060(13) 1.6266(3) 0.0202(8) Uani d . . . 1 . .
O O19 0.24266(13) 0.63199(14) 1.5290(3) 0.0215(8) Uani d . . . 1 . .
O O20 0.17674(15) 0.68771(14) 1.1644(4) 0.0261(9) Uani d . . . 1 . .
O O21 0.16786(14) 0.68387(13) 1.3791(3) 0.0224(8) Uani d . . . 1 . .
O O22 0.09932(16) 0.47668(15) 1.3351(4) 0.0278(9) Uani d . . D 1 . .
H H22A 0.107(3) 0.486(3) 1.259(3) 0.042000 Uiso d U . D 1 . .
H H22B 0.100(3) 0.4460(5) 1.343(7) 0.042000 Uiso d U . D 1 . .
N N1 0.20104(15) 0.45817(15) 0.6246(4) 0.0166(9) Uani d . . . 1 . .
N N2 0.38032(17) 0.55173(16) 0.1197(4) 0.0211(10) Uani d . . . 1 . .
N N3 0.250000 0.750000 1.0204(6) 0.0202(13) Uani d T P S 1 . .
H H3A 0.239420 0.724870 1.071241 0.024000 Uiso d U . R 1 . .
H H3B 0.274250 0.736460 0.971651 0.024000 Uiso d U . R 1 . .
N N4 0.250000 0.250000 0.750000 0.023(2) Uani d T P S 1 . .
H H4 0.231400 0.269770 0.801240 0.028000 Uiso d U . R 1 . .
N N5 0.250000 0.250000 0.250000 0.028(2) Uani d TU P S 1 . .
H H5 0.254990 0.277920 0.296270 0.033000 Uiso d U . R 1 . .
C C1 0.11848(19) 0.50583(19) 0.9565(5) 0.0194(11) Uani d . . . 1 . .
C C2 0.15043(18) 0.49478(18) 0.8371(5) 0.0178(10) Uani d . . . 1 . .
C C3 0.13151(19) 0.50039(19) 0.7099(5) 0.0199(11) Uani d . . . 1 . .
H H3 0.101035 0.516894 0.696040 0.024000 Uiso calc U . R 1 . .
C C4 0.15775(18) 0.48160(18) 0.6040(5) 0.0179(10) Uani d . . . 1 . .
H H4A 0.145312 0.485156 0.516644 0.022000 Uiso calc U . R 1 . .
C C5 0.22046(19) 0.4546(2) 0.7464(5) 0.0225(12) Uani d . . . 1 . .
H H5A 0.251484 0.438924 0.757860 0.027000 Uiso calc U . R 1 . .
C C6 0.19633(19) 0.47332(18) 0.8547(5) 0.0190(11) Uani d . . . 1 . .
H H6 0.210828 0.471577 0.940140 0.023000 Uiso calc U . R 1 . .
C C7 0.2267(2) 0.43433(19) 0.5112(5) 0.0219(11) Uani d . . . 1 . .
H H7A 0.201888 0.422844 0.446246 0.026000 Uiso calc U . R 1 . .
H H7B 0.245069 0.405137 0.543324 0.026000 Uiso calc U . R 1 . .
C C8 0.26215(18) 0.46936(18) 0.4437(5) 0.0183(11) Uani d . . . 1 . .
C C9 0.2930(2) 0.5003(2) 0.5160(5) 0.0223(11) Uani d . . . 1 . .
H H9 0.291708 0.499907 0.609924 0.027000 Uiso calc U . R 1 . .
C C10 0.3257(2) 0.5317(2) 0.4521(5) 0.0233(11) Uani d . . . 1 . .
H H10 0.346556 0.552697 0.502512 0.028000 Uiso calc U . R 1 . .
C C11 0.3281(2) 0.53256(19) 0.3154(5) 0.0208(11) Uani d . . . 1 . .
C C12 0.2973(2) 0.5014(2) 0.2430(5) 0.0230(11) Uani d . . . 1 . .
H H12 0.298692 0.501538 0.149073 0.028000 Uiso calc U . R 1 . .
C C13 0.2646(2) 0.47028(19) 0.3072(5) 0.0211(11) Uani d . . . 1 . .
H H13 0.243614 0.449369 0.256938 0.025000 Uiso calc U . R 1 . .
C C14 0.3629(2) 0.5694(2) 0.2507(5) 0.0291(13) Uani d . . . 1 . .
H H14A 0.345734 0.601306 0.239596 0.035000 Uiso calc U . R 1 . .
H H14B 0.391713 0.574823 0.309191 0.035000 Uiso calc U . R 1 . .
C C15 0.3630(2) 0.5717(2) 0.0079(5) 0.0249(12) Uani d . . . 1 . .
H H15 0.337338 0.595445 0.011619 0.030000 Uiso calc U . R 1 . .
C C16 0.3823(2) 0.5578(2) -0.1131(5) 0.0256(12) Uani d . . . 1 . .
H H16 0.370204 0.572333 -0.192236 0.031000 Uiso calc U . R 1 . .
C C17 0.4192(2) 0.5230(2) -0.1188(5) 0.0247(12) Uani d . . D 1 . .
C C18 0.4346(2) 0.5006(2) -0.0025(6) 0.0294(13) Uani d . . . 1 . .
H H18 0.458482 0.474926 -0.004867 0.035000 Uiso calc U . R 1 . .
C C19 0.4150(2) 0.5159(2) 0.1168(5) 0.0261(12) Uani d . . . 1 . .
H H19 0.425844 0.501251 0.196954 0.031000 Uiso calc U . R 1 . .
C C20 0.4441(2) 0.5126(2) -0.2523(6) 0.0299(13) Uani d . . D 1 . .
C C21 0.13782(18) 0.34614(18) 1.0058(5) 0.0143(10) Uani d . . . 1 . .
H H21 0.128574 0.310476 1.010182 0.017000 Uiso calc U . R 1 . .
C C22 0.11396(18) 0.36814(18) 0.8807(5) 0.0152(10) Uani d . . . 1 . .
H H22C 0.077690 0.365517 0.889525 0.018000 Uiso calc U . R 1 . .
H H22D 0.122273 0.403660 0.876589 0.018000 Uiso calc U . R 1 . .
C C23 0.12894(17) 0.34454(18) 0.7516(5) 0.0142(10) Uani d . . . 1 . .
C C24 0.11784(19) 0.37112(18) 1.1295(5) 0.0168(10) Uani d . . . 1 . .
H H24A 0.129691 0.405653 1.130795 0.020000 Uiso calc U . R 1 . .
H H24B 0.081409 0.372065 1.123467 0.020000 Uiso calc U . R 1 . .
C C25 0.13167(17) 0.34736(18) 1.2574(5) 0.0146(10) Uani d . . . 1 . .
C C26 0.19365(19) 0.34922(19) 1.0005(5) 0.0178(10) Uani d . . . 1 . .
C C27 0.20245(19) 0.61219(18) 1.2703(5) 0.0177(10) Uani d . . . 1 . .
H H27 0.239224 0.614591 1.266080 0.021000 Uiso calc U . R 1 . .
C C28 0.1844(2) 0.5849(2) 1.1468(5) 0.0212(11) Uani d . . . 1 . .
H H28A 0.194007 0.549742 1.154405 0.025000 Uiso calc U . R 1 . .
H H28B 0.147944 0.586278 1.144633 0.025000 Uiso calc U . R 1 . .
C C29 0.2039(2) 0.60464(19) 1.0180(5) 0.0212(11) Uani d . . . 1 . .
C C30 0.1886(2) 0.58385(19) 1.3948(5) 0.0189(11) Uani d . . . 1 . .
H H30A 0.152440 0.578904 1.395036 0.023000 Uiso calc U . R 1 . .
H H30B 0.204168 0.550848 1.390442 0.023000 Uiso calc U . R 1 . .
C C31 0.2031(2) 0.60761(19) 1.5228(5) 0.0191(11) Uani d . . . 1 . .
C C32 0.18155(19) 0.66376(19) 1.2721(5) 0.0183(11) Uani d . . . 1 . .

loop_
_atom_site_aniso_label
_atom_site_aniso_U_11
_atom_site_aniso_U_22
_atom_site_aniso_U_33
_atom_site_aniso_U_12
_atom_site_aniso_U_13
_atom_site_aniso_U_23
U1 0.01281(13) 0.02017(14) 0.01419(13) 0.00163(10) 0.00210(10) 0.00253(10)
U2 0.01638(10) 0.01276(9) 0.00818(9) -0.00027(7) -0.00047(6) 0.00090(6)
U3 0.01754(10) 0.01698(10) 0.01074(9) -0.00105(7) 0.00044(7) 0.00017(7)
O1 0.0169(18) 0.0225(19) 0.025(2) 0.0021(15) 0.0016(15) 0.0032(15)
O2 0.0186(18) 0.029(2) 0.0151(18) 0.0014(15) 0.0000(14) 0.0054(15)
O3 0.0185(18) 0.0222(18) 0.0130(17) -0.0032(14) -0.0017(14) 0.0013(14)
O4 0.023(2) 0.0203(19) 0.0231(19) -0.0002(15) -0.0010(15) -0.0002(15)
O5 0.032(2) 0.0211(19) 0.0192(19) 0.0028(16) -0.0012(16) -0.0015(15)
O6 0.0151(18) 0.0212(19) 0.024(2) -0.0011(15) 0.0036(15) -0.0012(15)
O7 0.0210(19) 0.023(2) 0.0190(19) -0.0005(15) 0.0011(15) 0.0024(15)
O8 0.038(2) 0.038(3) 0.026(2) 0.003(2) 0.0080(18) 0.0058(19)
O9 0.044(3) 0.036(3) 0.038(3) 0.006(2) 0.011(2) 0.002(2)
O10 0.0241(19) 0.0136(17) 0.0110(16) -0.0043(14) -0.0024(14) 0.0004(13)
O11 0.0254(19) 0.0151(18) 0.0104(17) -0.0030(14) 0.0005(14) 0.0009(13)
O12 0.0242(19) 0.0151(18) 0.0115(17) 0.0006(14) 0.0010(14) 0.0012(13)
O13 0.0249(19) 0.0164(18) 0.0126(17) 0.0020(14) 0.0014(14) 0.0013(14)
O14 0.016(2) 0.066(3) 0.0120(19) -0.0074(19) -0.0014(15) 0.0002(19)
O15 0.0161(18) 0.032(2) 0.0090(17) -0.0031(15) 0.0010(13) -0.0017(15)
O16 0.021(2) 0.037(2) 0.0157(19) -0.0069(17) -0.0011(15) -0.0004(16)
O17 0.025(2) 0.027(2) 0.0142(18) -0.0053(16) -0.0024(15) -0.0012(15)
O18 0.024(2) 0.025(2) 0.0115(17) -0.0043(16) 0.0031(14) -0.0001(14)
O19 0.023(2) 0.029(2) 0.0123(17) -0.0061(16) -0.0015(14) 0.0010(15)
O20 0.038(2) 0.025(2) 0.0153(19) 0.0086(17) 0.0018(16) 0.0032(16)
O21 0.032(2) 0.0200(19) 0.0148(18) 0.0039(16) 0.0025(15) -0.0006(15)
O22 0.039(2) 0.026(2) 0.018(2) 0.0024(19) 0.0023(18) -0.0036(17)
N1 0.017(2) 0.010(2) 0.023(2) -0.0004(16) 0.0044(17) 0.0030(16)
N2 0.024(2) 0.022(2) 0.017(2) -0.0072(19) 0.0071(18) 0.0010(18)
N3 0.022(3) 0.021(3) 0.017(3) -0.001(3) 0.000000 0.000000
N4 0.025(3) 0.025(3) 0.021(5) 0.000000 0.000000 0.000000
N5 0.031(3) 0.031(3) 0.021(5) 0.000000 0.000000 0.000000
C1 0.018(3) 0.017(3) 0.023(3) -0.005(2) 0.003(2) -0.001(2)
C2 0.017(3) 0.011(2) 0.026(3) -0.0036(19) 0.002(2) 0.005(2)
C3 0.014(2) 0.023(3) 0.023(3) -0.004(2) 0.000(2) 0.008(2)
C4 0.014(2) 0.017(3) 0.022(3) -0.002(2) 0.000(2) 0.001(2)
C5 0.015(3) 0.021(3) 0.031(3) 0.006(2) 0.006(2) 0.009(2)
C6 0.019(3) 0.017(3) 0.021(3) 0.001(2) 0.000(2) 0.005(2)
C7 0.025(3) 0.015(3) 0.025(3) -0.003(2) 0.011(2) -0.004(2)
C8 0.016(3) 0.013(2) 0.025(3) 0.004(2) 0.006(2) -0.001(2)
C9 0.027(3) 0.022(3) 0.019(3) 0.001(2) 0.005(2) -0.002(2)
C10 0.025(3) 0.025(3) 0.020(3) -0.007(2) 0.002(2) -0.004(2)
C11 0.023(3) 0.018(3) 0.021(3) -0.002(2) 0.009(2) -0.002(2)
C12 0.025(3) 0.026(3) 0.018(3) -0.002(2) 0.005(2) -0.001(2)
C13 0.025(3) 0.015(3) 0.023(3) -0.002(2) 0.001(2) -0.005(2)
C14 0.036(3) 0.033(3) 0.018(3) -0.009(3) 0.006(2) -0.003(2)
C15 0.022(3) 0.026(3) 0.027(3) 0.003(2) 0.003(2) 0.006(2)
C16 0.030(3) 0.030(3) 0.017(3) 0.003(2) -0.002(2) 0.006(2)
C17 0.029(3) 0.021(3) 0.024(3) -0.006(2) 0.007(2) 0.003(2)
C18 0.026(3) 0.032(3) 0.030(3) 0.010(2) 0.009(2) 0.008(3)
C19 0.023(3) 0.033(3) 0.022(3) 0.001(2) 0.000(2) 0.009(2)
C20 0.037(3) 0.019(3) 0.034(3) -0.001(2) -0.001(3) 0.008(2)
C21 0.017(2) 0.012(2) 0.013(2) -0.0020(19) -0.0020(19) 0.0023(18)
C22 0.016(2) 0.017(3) 0.013(2) 0.0002(19) -0.0005(19) -0.0004(19)
C23 0.013(2) 0.018(3) 0.011(2) -0.0032(19) -0.0032(18) -0.0001(19)
C24 0.019(3) 0.017(3) 0.015(2) 0.004(2) 0.0004(19) 0.0011(19)
C25 0.013(2) 0.019(3) 0.012(2) -0.0004(19) 0.0033(18) 0.0017(19)
C26 0.020(3) 0.023(3) 0.010(2) 0.001(2) -0.001(2) -0.0005(19)
C27 0.022(3) 0.018(3) 0.013(2) -0.001(2) -0.002(2) -0.004(2)
C28 0.028(3) 0.020(3) 0.016(3) 0.000(2) -0.001(2) -0.001(2)
C29 0.030(3) 0.016(3) 0.018(3) 0.000(2) 0.007(2) 0.000(2)
C30 0.025(3) 0.019(3) 0.013(2) 0.001(2) -0.002(2) 0.004(2)
C31 0.026(3) 0.017(3) 0.014(3) 0.004(2) -0.002(2) 0.003(2)
C32 0.019(3) 0.022(3) 0.014(2) -0.003(2) 0.002(2) 0.003(2)

loop_
_atom_type_symbol
_atom_type_description
_atom_type_scat_dispersion_real
_atom_type_scat_dispersion_imag
_atom_type_scat_source
C C 0.0033 0.0016 'International Tables Vol C Tables 4.2.6.8 and 6.1.1.4'
H H 0.0000 0.0000 'International Tables Vol C Tables 4.2.6.8 and 6.1.1.4'
N N 0.0061 0.0033 'International Tables Vol C Tables 4.2.6.8 and 6.1.1.4'
O O 0.0106 0.0060 'International Tables Vol C Tables 4.2.6.8 and 6.1.1.4'
U U -9.6767 9.6646 'International Tables Vol C Tables 4.2.6.8 and 6.1.1.4'

loop_
_geom_angle_atom_site_label_1
_geom_angle_atom_site_label_2
_geom_angle_atom_site_label_3
_geom_angle_site_symmetry_1
_geom_angle_site_symmetry_3
_geom_angle
_geom_angle_publ_flag
O1 U1 O1 5_567 . 180.0(2) ?
O1 U1 O6 5_567 5_567 90.56(15) ?
O1 U1 O6 . 5_567 89.44(15) ?
O1 U1 O6 5_567 . 89.44(15) ?
O1 U1 O6 . . 90.56(15) ?
O6 U1 O6 5_567 . 180.00(17) ?
O1 U1 O8 5_567 8_656 82.81(16) ?
O1 U1 O8 . 8_656 97.19(16) ?
O6 U1 O8 5_567 8_656 66.00(13) ?
O6 U1 O8 . 8_656 114.00(13) ?
O1 U1 O8 5_567 4_466 97.19(16) ?
O1 U1 O8 . 4_466 82.81(16) ?
O6 U1 O8 5_567 4_466 114.00(13) ?
O6 U1 O8 . 4_466 66.00(13) ?
O8 U1 O8 8_656 4_466 180.00(14) ?
O1 U1 O9 5_567 4_466 83.71(16) ?
O1 U1 O9 . 4_466 96.29(16) ?
O6 U1 O9 5_567 4_466 66.68(13) ?
O6 U1 O9 . 4_466 113.32(13) ?
O8 U1 O9 8_656 4_466 130.43(13) ?
O8 U1 O9 4_466 4_466 49.57(13) ?
O1 U1 O9 5_567 8_656 96.29(16) ?
O1 U1 O9 . 8_656 83.71(16) ?
O6 U1 O9 5_567 8_656 113.32(13) ?
O6 U1 O9 . 8_656 66.68(13) ?
O8 U1 O9 8_656 8_656 49.57(13) ?
O8 U1 O9 4_466 8_656 130.43(13) ?
O9 U1 O9 4_466 8_656 180.000000 ?
O3 U2 O2 . . 178.43(16) ?
O3 U2 O13 . 1_554 91.33(14) ?
O2 U2 O13 . 1_554 89.25(14) ?
O3 U2 O11 . . 90.16(14) ?
O2 U2 O11 . . 90.72(15) ?
O13 U2 O11 1_554 . 124.30(11) ?
O3 U2 O10 . . 86.18(13) ?
O2 U2 O10 . . 93.31(13) ?
O13 U2 O10 1_554 . 176.34(12) ?
O11 U2 O10 . . 53.10(11) ?
O3 U2 O14 . 8_657 87.98(16) ?
O2 U2 O14 . 8_657 90.93(16) ?
O13 U2 O14 1_554 8_657 65.08(12) ?
O11 U2 O14 . 8_657 170.50(11) ?
O10 U2 O14 . 8_657 117.45(11) ?
O3 U2 O12 . 1_554 88.55(14) ?
O2 U2 O12 . 1_554 92.96(14) ?
O13 U2 O12 1_554 1_554 52.97(11) ?
O11 U2 O12 . 1_554 71.42(11) ?
O10 U2 O12 . 1_554 124.19(11) ?
O14 U2 O12 8_657 1_554 117.82(11) ?
O3 U2 O15 . 8_657 91.78(14) ?
O2 U2 O15 . 8_657 86.65(14) ?
O13 U2 O15 1_554 8_657 117.37(11) ?
O11 U2 O15 . 8_657 118.23(11) ?
O10 U2 O15 . 8_657 65.46(11) ?
O14 U2 O15 8_657 8_657 52.56(11) ?
O12 U2 O15 1_554 8_657 170.34(11) ?
O5 U3 O4 . . 178.30(17) ?
O5 U3 O19 . 1_554 87.31(15) ?
O4 U3 O19 . 1_554 92.96(15) ?
O5 U3 O17 . . 91.08(15) ?
O4 U3 O17 . . 90.13(15) ?
O19 U3 O17 1_554 . 125.80(12) ?
O5 U3 O16 . . 86.42(15) ?
O4 U3 O16 . . 93.35(15) ?
O19 U3 O16 1_554 . 173.60(13) ?
O17 U3 O16 . . 53.12(12) ?
O5 U3 O18 . 1_554 89.87(15) ?
O4 U3 O18 . 1_554 91.64(14) ?
O19 U3 O18 1_554 1_554 53.31(12) ?
O17 U3 O18 . 1_554 72.53(11) ?
O16 U3 O18 . 1_554 125.38(12) ?
O5 U3 O21 . 3_654 88.80(15) ?
O4 U3 O21 . 3_654 89.58(15) ?
O19 U3 O21 1_554 3_654 116.78(12) ?
O17 U3 O21 . 3_654 117.34(12) ?
O16 U3 O21 . 3_654 64.36(12) ?
O18 U3 O21 1_554 3_654 170.07(11) ?
O5 U3 O20 . 3_654 92.99(16) ?
O4 U3 O20 . 3_654 85.61(15) ?
O19 U3 O20 1_554 3_654 64.67(12) ?
O17 U3 O20 . 3_654 168.98(12) ?
O16 U3 O20 . 3_654 116.93(12) ?
O18 U3 O20 1_554 3_654 117.69(12) ?
O21 U3 O20 3_654 3_654 52.58(12) ?
C1 O6 U1 . . 126.2(3) ?
C20 O8 U1 . 3_653 93.4(3) ?
C20 O9 U1 . 3_653 93.5(3) ?
C23 O10 U2 . . 92.8(3) ?
C23 O11 U2 . . 93.4(3) ?
C25 O12 U2 . 1_556 93.0(3) ?
C25 O13 U2 . 1_556 94.6(3) ?
C26 O14 U2 . 7_567 94.1(3) ?
C26 O15 U2 . 7_567 93.2(3) ?
C29 O16 U3 . . 93.7(3) ?
C29 O17 U3 . . 93.3(3) ?
C31 O18 U3 . 1_556 92.3(3) ?
C31 O19 U3 . 1_556 93.2(3) ?
C32 O20 U3 . 4_465 93.8(3) ?
C32 O21 U3 . 4_465 94.6(3) ?
H22A O22 H22B . . 112.(7) ?
C5 N1 C4 . . 121.0(4) ?
C5 N1 C7 . . 119.5(4) ?
C4 N1 C7 . . 119.4(4) ?
C15 N2 C19 . . 121.0(5) ?
C15 N2 C14 . . 120.8(5) ?
C19 N2 C14 . . 118.2(5) ?
H3A N3 H3B . . 103.700000 ?
H3A N3 H3A . 2_565 110.400000 ?
H3B N3 H3A . 2_565 112.900000 ?
H3A N3 H3B . 2_565 112.900000 ?
H3B N3 H3B . 2_565 113.600000 ?
H3A N3 H3B 2_565 2_565 103.700000 ?
H4 N4 H4 . 2 109.700000 ?
H4 N4 H4 . 7_567 109.300000 ?
H4 N4 H4 2 7_567 109.300000 ?
H4 N4 H4 . 8_657 109.300000 ?
H4 N4 H4 2 8_657 109.300000 ?
H4 N4 H4 7_567 8_657 109.700000 ?
H5 N5 H5 . 2 117.400000 ?
H5 N5 H5 . 7_566 105.700000 ?
H5 N5 H5 2 7_566 105.700000 ?
H5 N5 H5 . 8_656 105.700000 ?
H5 N5 H5 2 8_656 105.700000 ?
H5 N5 H5 7_566 8_656 117.400000 ?
O7 C1 O6 . . 127.1(5) ?
O7 C1 C2 . . 117.7(5) ?
O6 C1 C2 . . 115.1(5) ?
C6 C2 C3 . . 119.7(5) ?
C6 C2 C1 . . 119.6(5) ?
C3 C2 C1 . . 120.2(5) ?
C4 C3 C2 . . 119.0(5) ?
C4 C3 H3 . . 120.500000 ?
C2 C3 H3 . . 120.500000 ?
N1 C4 C3 . . 120.1(5) ?
N1 C4 H4A . . 120.000000 ?
C3 C4 H4A . . 120.000000 ?
N1 C5 C6 . . 121.2(5) ?
N1 C5 H5A . . 119.400000 ?
C6 C5 H5A . . 119.400000 ?
C5 C6 C2 . . 118.7(5) ?
C5 C6 H6 . . 120.600000 ?
C2 C6 H6 . . 120.600000 ?
N1 C7 C8 . . 111.8(4) ?
N1 C7 H7A . . 109.300000 ?
C8 C7 H7A . . 109.300000 ?
N1 C7 H7B . . 109.300000 ?
C8 C7 H7B . . 109.300000 ?
H7A C7 H7B . . 107.900000 ?
C13 C8 C9 . . 119.0(5) ?
C13 C8 C7 . . 119.4(5) ?
C9 C8 C7 . . 121.5(5) ?
C10 C9 C8 . . 120.6(5) ?
C10 C9 H9 . . 119.700000 ?
C8 C9 H9 . . 119.700000 ?
C11 C10 C9 . . 120.3(5) ?
C11 C10 H10 . . 119.800000 ?
C9 C10 H10 . . 119.800000 ?
C10 C11 C12 . . 119.0(5) ?
C10 C11 C14 . . 118.0(5) ?
C12 C11 C14 . . 123.0(5) ?
C13 C12 C11 . . 120.5(5) ?
C13 C12 H12 . . 119.800000 ?
C11 C12 H12 . . 119.800000 ?
C8 C13 C12 . . 120.6(5) ?
C8 C13 H13 . . 119.700000 ?
C12 C13 H13 . . 119.700000 ?
N2 C14 C11 . . 111.6(5) ?
N2 C14 H14A . . 109.300000 ?
C11 C14 H14A . . 109.300000 ?
N2 C14 H14B . . 109.300000 ?
C11 C14 H14B . . 109.300000 ?
H14A C14 H14B . . 108.000000 ?
N2 C15 C16 . . 120.3(5) ?
N2 C15 H15 . . 119.800000 ?
C16 C15 H15 . . 119.800000 ?
C17 C16 C15 . . 119.9(5) ?
C17 C16 H16 . . 120.000000 ?
C15 C16 H16 . . 120.000000 ?
C16 C17 C18 . . 119.0(5) ?
C16 C17 C20 . . 118.9(5) ?
C18 C17 C20 . . 122.1(5) ?
C19 C18 C17 . . 119.3(5) ?
C19 C18 H18 . . 120.300000 ?
C17 C18 H18 . . 120.300000 ?
N2 C19 C18 . . 120.3(5) ?
N2 C19 H19 . . 119.900000 ?
C18 C19 H19 . . 119.900000 ?
O9 C20 O8 . . 123.5(5) ?
O9 C20 C17 . . 118.1(5) ?
O8 C20 C17 . . 118.3(5) ?
C26 C21 C24 . . 111.1(4) ?
C26 C21 C22 . . 111.6(4) ?
C24 C21 C22 . . 110.7(4) ?
C26 C21 H21 . . 107.800000 ?
C24 C21 H21 . . 107.800000 ?
C22 C21 H21 . . 107.800000 ?
C23 C22 C21 . . 115.6(4) ?
C23 C22 H22C . . 108.400000 ?
C21 C22 H22C . . 108.400000 ?
C23 C22 H22D . . 108.400000 ?
C21 C22 H22D . . 108.400000 ?
H22C C22 H22D . . 107.400000 ?
O11 C23 O10 . . 120.3(4) ?
O11 C23 C22 . . 120.4(4) ?
O10 C23 C22 . . 119.2(4) ?
C25 C24 C21 . . 115.5(4) ?
C25 C24 H24A . . 108.400000 ?
C21 C24 H24A . . 108.400000 ?
C25 C24 H24B . . 108.400000 ?
C21 C24 H24B . . 108.400000 ?
H24A C24 H24B . . 107.500000 ?
O12 C25 O13 . . 118.9(4) ?
O12 C25 C24 . . 119.9(4) ?
O13 C25 C24 . . 121.1(4) ?
O14 C26 O15 . . 120.0(5) ?
O14 C26 C21 . . 119.1(4) ?
O15 C26 C21 . . 120.8(4) ?
C32 C27 C30 . . 111.5(4) ?
C32 C27 C28 . . 109.7(4) ?
C30 C27 C28 . . 110.5(4) ?
C32 C27 H27 . . 108.300000 ?
C30 C27 H27 . . 108.300000 ?
C28 C27 H27 . . 108.300000 ?
C29 C28 C27 . . 114.9(4) ?
C29 C28 H28A . . 108.500000 ?
C27 C28 H28A . . 108.500000 ?
C29 C28 H28B . . 108.500000 ?
C27 C28 H28B . . 108.500000 ?
H28A C28 H28B . . 107.500000 ?
O16 C29 O17 . . 119.9(5) ?
O16 C29 C28 . . 121.0(5) ?
O17 C29 C28 . . 119.0(5) ?
C31 C30 C27 . . 115.6(4) ?
C31 C30 H30A . . 108.400000 ?
C27 C30 H30A . . 108.400000 ?
C31 C30 H30B . . 108.400000 ?
C27 C30 H30B . . 108.400000 ?
H30A C30 H30B . . 107.400000 ?
O19 C31 O18 . . 120.1(5) ?
O19 C31 C30 . . 119.4(5) ?
O18 C31 C30 . . 120.3(5) ?
O21 C32 O20 . . 118.7(5) ?
O21 C32 C27 . . 121.3(4) ?
O20 C32 C27 . . 120.0(4) ?

loop_
_geom_bond_atom_site_label_1
_geom_bond_atom_site_label_2
_geom_bond_site_symmetry_2
_geom_bond_distance
_geom_bond_publ_flag
U1 O1 5_567 1.775(4) ?
U1 O1 . 1.775(4) ?
U1 O6 5_567 2.324(3) ?
U1 O6 . 2.324(3) ?
U1 O8 8_656 2.598(4) ?
U1 O8 4_466 2.598(4) ?
U1 O9 4_466 2.602(4) ?
U1 O9 8_656 2.602(4) ?
U2 O3 . 1.769(3) ?
U2 O2 . 1.790(4) ?
U2 O13 1_554 2.439(3) ?
U2 O11 . 2.449(3) ?
U2 O10 . 2.457(3) ?
U2 O14 8_657 2.460(4) ?
U2 O12 1_554 2.473(3) ?
U2 O15 8_657 2.478(3) ?
U3 O5 . 1.775(4) ?
U3 O4 . 1.788(4) ?
U3 O19 1_554 2.441(3) ?
U3 O17 . 2.444(4) ?
U3 O16 . 2.447(4) ?
U3 O18 1_554 2.455(4) ?
U3 O21 3_654 2.461(4) ?
U3 O20 3_654 2.473(4) ?
O6 C1 . 1.277(6) ?
O7 C1 . 1.231(6) ?
O8 C20 . 1.242(7) ?
O9 C20 . 1.233(7) ?
O10 C23 . 1.271(6) ?
O11 C23 . 1.258(6) ?
O12 C25 . 1.272(6) ?
O13 C25 . 1.272(6) ?
O14 C26 . 1.262(6) ?
O15 C26 . 1.262(6) ?
O16 C29 . 1.254(7) ?
O17 C29 . 1.273(6) ?
O18 C31 . 1.273(6) ?
O19 C31 . 1.262(6) ?
O20 C32 . 1.274(6) ?
O21 C32 . 1.266(6) ?
O22 H22A . 0.836(10) ?
O22 H22B . 0.837(10) ?
N1 C5 . 1.342(7) ?
N1 C4 . 1.351(6) ?
N1 C7 . 1.488(6) ?
N2 C15 . 1.338(7) ?
N2 C19 . 1.351(7) ?
N2 C14 . 1.484(7) ?
N3 H3A . 0.900100 ?
N3 H3B . 0.900100 ?
N3 H3A 2_565 0.900100 ?
N3 H3B 2_565 0.900000 ?
N4 H4 . 0.899900 ?
N4 H4 2 0.899800 ?
N4 H4 7_567 0.899800 ?
N4 H4 8_657 0.899900 ?
N5 H5 . 0.900000 ?
N5 H5 2 0.900100 ?
N5 H5 7_566 0.900100 ?
N5 H5 8_656 0.900100 ?
C1 C2 . 1.516(7) ?
C2 C6 . 1.385(7) ?
C2 C3 . 1.392(7) ?
C3 C4 . 1.382(7) ?
C3 H3 . 0.950000 ?
C4 H4A . 0.950000 ?
C5 C6 . 1.372(7) ?
C5 H5A . 0.950000 ?
C6 H6 . 0.950000 ?
C7 C8 . 1.514(7) ?
C7 H7A . 0.990000 ?
C7 H7B . 0.990000 ?
C8 C13 . 1.381(7) ?
C8 C9 . 1.392(8) ?
C9 C10 . 1.389(8) ?
C9 H9 . 0.950000 ?
C10 C11 . 1.384(7) ?
C10 H10 . 0.950000 ?
C11 C12 . 1.396(8) ?
C11 C14 . 1.521(7) ?
C12 C13 . 1.386(7) ?
C12 H12 . 0.950000 ?
C13 H13 . 0.950000 ?
C14 H14A . 0.990000 ?
C14 H14B . 0.990000 ?
C15 C16 . 1.382(8) ?
C15 H15 . 0.950000 ?
C16 C17 . 1.375(8) ?
C16 H16 . 0.950000 ?
C17 C18 . 1.388(8) ?
C17 C20 . 1.536(6) ?
C18 C19 . 1.382(8) ?
C18 H18 . 0.950000 ?
C19 H19 . 0.950000 ?
C21 C26 . 1.517(7) ?
C21 C24 . 1.522(7) ?
C21 C22 . 1.541(6) ?
C21 H21 . 1.000000 ?
C22 C23 . 1.509(6) ?
C22 H22C . 0.990000 ?
C22 H22D . 0.990000 ?
C24 C25 . 1.492(7) ?
C24 H24A . 0.990000 ?
C24 H24B . 0.990000 ?
C27 C32 . 1.509(7) ?
C27 C30 . 1.520(7) ?
C27 C28 . 1.532(7) ?
C27 H27 . 1.000000 ?
C28 C29 . 1.503(7) ?
C28 H28A . 0.990000 ?
C28 H28B . 0.990000 ?
C30 C31 . 1.498(7) ?
C30 H30A . 0.990000 ?
C30 H30B . 0.990000 ?

loop_
_geom_hbond_atom_site_label_D
_geom_hbond_atom_site_label_H
_geom_hbond_atom_site_label_A
_geom_hbond_site_symmetry_A
_geom_hbond_distance_DH
_geom_hbond_distance_HA
_geom_hbond_distance_DA
_geom_hbond_angle_DHA
_geom_hbond_publ_flag
O22 H22A O7 . 0.836(10) 2.09(2) 2.906(5) 166.(7) ?
O22 H22B O12 . 0.837(10) 2.17(3) 2.970(5) 159.(7) ?
N3 H3A O20 . 0.900000 2.190000 2.986(5) 147.300000 ?
N3 H3B O21 3_654 0.900000 2.370000 3.196(5) 152.300000 ?
N4 H4 O15 . 0.900000 2.320000 3.129(4) 149.700000 ?
N5 H5 O2 . 0.900000 2.590000 3.190(4) 125.200000 ?
N5 H5 O13 7_567 0.900000 2.580000 3.242(3) 131.200000 ?
C3 H3 O9 8_656 0.950000 2.540000 3.127(7) 120.400000 ?
C4 H4A O22 1_554 0.950000 2.230000 3.148(7) 162.300000 ?
C5 H5A O10 7_567 0.950000 2.370000 3.214(6) 148.200000 ?
C6 H6 O3 7_567 0.950000 2.580000 3.216(6) 124.700000 ?
C7 H7A O12 1_554 0.990000 2.530000 3.455(7) 155.900000 ?
C14 H14B O6 3_654 0.990000 2.530000 3.512(7) 169.200000 ?
C15 H15 O21 3_653 0.950000 2.450000 3.180(7) 134.100000 ?
C19 H19 O1 3_654 0.950000 2.510000 3.452(7) 171.800000 ?
C24 H24A O7 . 0.990000 2.430000 3.363(6) 156.800000 ?
C24 H24B O1 5_567 0.990000 2.560000 3.251(6) 126.700000 ?
C28 H28A O7 . 0.990000 2.450000 2.993(6) 114.300000 ?
